data_7719253
loop_
_publ_author_name
'Yuan, Yumeng'
'Zhao, Lingfeng'
'Cordier, Marie'
'Roisnel, Thierry'
'Pensel, Anne'
'Hissler, Muriel'
'Bouit, Pierre-Antoine'
'Darcel, Christophe'

_publ_section_title
;
 Using blue-light driven iron-catalysis to afford molecular diversity in
 phosphindole oxide derivatives.
;
_journal_issue 35
_journal_name_full 'Dalton transactions (Cambridge, England : 2003)'
_journal_page_first 13040
_journal_page_last 13047
_journal_paper_doi 10.1039/d5dt01551k
_journal_volume 54
_journal_year 2025
_chemical_compound_source 'synthesis as described'
_chemical_formula_moiety 'C26 H15 F2 O P'
_chemical_formula_sum 'C26 H15 F2 O P'
_chemical_formula_weight 412.35
_space_group_crystal_system monoclinic
_space_group_IT_number 14
_space_group_name_Hall '-P 2ybc'
_space_group_name_H-M_alt 'P 1 21/c 1'
_atom_sites_solution_hydrogens geom
_atom_sites_solution_primary dual
_audit_update_record
;
2025-05-02 deposited with the CCDC.	2025-08-01 downloaded from the CCDC.
;
_cell_angle_alpha 90
_cell_angle_beta 92.561(6)
_cell_angle_gamma 90
_cell_formula_units_Z 4
_cell_length_a 10.8375(18)
_cell_length_b 17.897(3)
_cell_length_c 9.7955(15)
_cell_measurement_reflns_used 5162
_cell_measurement_temperature 150(2)
_cell_measurement_theta_max 25.8652
_cell_measurement_theta_min 2.1985
_cell_measurement_wavelength 0.710730
_cell_volume 1898.0(5)
_computing_cell_refinement 'APEX3 (Bruker, 2015)'
_computing_data_collection 'Bruker APEX3 (Bruker, 2015)'
_computing_data_reduction 'SAINT (Bruker, 2014)'
_computing_molecular_graphics
;
   'SXGRAPH (L. Farrugia, 1999), Mercury (CSD, 2020)'
;
_computing_publication_material 'CRYSCALC (T. Roisnel, local program, 2024)'
_computing_structure_refinement 'SHELXL-2019_2 (Sheldrick, 2019)'
_computing_structure_solution 'SHELXT 2018_2 (Sheldrick, 2018)'
_diffrn_ambient_temperature 150(2)
_diffrn_detector CMOS-PHOTON70
_diffrn_detector_area_resol_mean 7.39
_diffrn_measured_fraction_theta_full 0.999
_diffrn_measured_fraction_theta_max 0.998
_diffrn_measurement_device_type 'D8 VENTURE Bruker AXS'
_diffrn_measurement_method 'rotation images'
_diffrn_orient_matrix_UB_11 0.0251612
_diffrn_orient_matrix_UB_12 -0.0200633
_diffrn_orient_matrix_UB_13 -0.0820514
_diffrn_orient_matrix_UB_21 -0.0877872
_diffrn_orient_matrix_UB_22 -0.0285477
_diffrn_orient_matrix_UB_23 -0.0064204
_diffrn_orient_matrix_UB_31 -0.0458599
_diffrn_orient_matrix_UB_32 0.0436395
_diffrn_orient_matrix_UB_33 -0.0419232
_diffrn_radiation_monochromator 'multilayer monochromator'
_diffrn_radiation_probe x-ray
_diffrn_radiation_source 'Incoatec microfocus sealed tube'
_diffrn_radiation_type MoK\a
_diffrn_radiation_wavelength 0.71073
_diffrn_reflns_av_R_equivalents 0.0692
_diffrn_reflns_av_unetI/netI 0.0522
_diffrn_reflns_limit_h_max 14
_diffrn_reflns_limit_h_min -13
_diffrn_reflns_limit_k_max 23
_diffrn_reflns_limit_k_min -22
_diffrn_reflns_limit_l_max 12
_diffrn_reflns_limit_l_min -12
_diffrn_reflns_number 21030
_diffrn_reflns_theta_full 25.242
_diffrn_reflns_theta_max 27.482
_diffrn_reflns_theta_min 2.372
_diffrn_source_current 1.00
_diffrn_source_power 50.0
_diffrn_source_voltage 50.00
_exptl_absorpt_coefficient_mu 0.180
_exptl_absorpt_correction_T_max 0.987
_exptl_absorpt_correction_T_min 0.829
_exptl_absorpt_correction_type multi-scan
_exptl_absorpt_process_details
;
  [Sheldrick, G.M. (2014). SADABS Bruker AXS Inc., Madison, Wisconsin, USA]
;
_exptl_crystal_colour colourless
_exptl_crystal_density_diffrn 1.443
_exptl_crystal_description plate
_exptl_crystal_F_000 848
_exptl_crystal_size_max 0.350
_exptl_crystal_size_mid 0.200
_exptl_crystal_size_min 0.070
_refine_diff_density_max 0.588
_refine_diff_density_min -0.340
_refine_diff_density_rms 0.056
_refine_ls_extinction_method none
_refine_ls_goodness_of_fit_ref 0.960
_refine_ls_hydrogen_treatment constr
_refine_ls_matrix_type full
_refine_ls_number_parameters 275
_refine_ls_number_reflns 4355
_refine_ls_number_restraints 0
_refine_ls_restrained_S_all 0.960
_refine_ls_R_factor_all 0.0769
_refine_ls_R_factor_gt 0.0545
_refine_ls_shift/su_max 0.000
_refine_ls_shift/su_mean 0.000
_refine_ls_structure_factor_coef Fsqd
_refine_ls_weighting_details 'w=1/[\s^2^(Fo^2^)+(0.0874P)^2^+1.3011P] where P=(Fo^2^+2Fc^2^)/3'
_refine_ls_weighting_scheme calc
_refine_ls_wR_factor_gt 0.1420
_refine_ls_wR_factor_ref 0.1571
_reflns_number_gt 3326
_reflns_number_total 4355
_reflns_threshold_expression >2sigma(I)
_cod_data_source_file d5dt01551k2.cif
_cod_data_source_block LZ696
_cod_depositor_comments 'Adding full bibliography for 7719252--7719253.cif.'
_cod_original_cell_volume 1898.1(5)
_cod_original_sg_symbol_H-M 'P 21/c'
_cod_database_code 7719253

loop_
_space_group_symop_operation_xyz
'x, y, z'
'-x, y+1/2, -z+1/2'
'-x, -y, -z'
'x, -y-1/2, z-1/2'

loop_
_atom_site_label
_atom_site_type_symbol
_atom_site_fract_x
_atom_site_fract_y
_atom_site_fract_z
_atom_site_U_iso_or_equiv
_atom_site_adp_type
_atom_site_occupancy
_atom_site_site_symmetry_order
_atom_site_calc_flag
_atom_site_refinement_flags_posn
_atom_site_refinement_flags_adp
_atom_site_refinement_flags_occupancy
_atom_site_disorder_assembly
_atom_site_disorder_group
P1 P 0.21862(5) 0.48637(3) 0.36960(6) 0.02535(17) Uani 1 1 d . . . . .
O1 O 0.15862(15) 0.54040(9) 0.45951(17) 0.0321(4) Uani 1 1 d . . . . .
C2 C 0.1173(2) 0.45187(12) 0.2333(2) 0.0268(5) Uani 1 1 d . . . . .
C3 C 0.1637(2) 0.42480(14) 0.1132(2) 0.0314(5) Uani 1 1 d . . . . .
H3 H 0.250176 0.426373 0.101039 0.038 Uiso 1 1 calc R U . . .
C4 C 0.0858(2) 0.39556(15) 0.0111(2) 0.0357(6) Uani 1 1 d . . . . .
H4 H 0.117188 0.377252 -0.071510 0.043 Uiso 1 1 calc R U . . .
C5 C -0.0376(2) 0.39389(14) 0.0329(2) 0.0347(6) Uani 1 1 d . . . . .
C6 C -0.0877(2) 0.42116(15) 0.1483(3) 0.0371(6) Uani 1 1 d . . . . .
H6 H -0.174468 0.419857 0.158466 0.044 Uiso 1 1 calc R U . . .
C7 C -0.0097(2) 0.45065(14) 0.2497(3) 0.0331(5) Uani 1 1 d . . . . .
H7 H -0.042604 0.470104 0.330713 0.040 Uiso 1 1 calc R U . . .
F8 F -0.11429(15) 0.36389(10) -0.06552(16) 0.0511(4) Uani 1 1 d . . . . .
C11 C 0.2915(2) 0.40734(12) 0.4533(2) 0.0248(5) Uani 1 1 d . . . . .
C12 C 0.2309(2) 0.35714(12) 0.5432(2) 0.0264(5) Uani 1 1 d . . . . .
C13 C 0.1044(2) 0.36527(13) 0.5676(2) 0.0297(5) Uani 1 1 d . . . . .
H13 H 0.057495 0.403224 0.521611 0.036 Uiso 1 1 calc R U . . .
C14 C 0.0485(2) 0.31842(14) 0.6578(2) 0.0351(6) Uani 1 1 d . . . . .
H14 H -0.036904 0.323696 0.673575 0.042 Uiso 1 1 calc R U . . .
C15 C 0.1182(3) 0.26315(15) 0.7260(3) 0.0402(6) Uani 1 1 d . . . . .
H15 H 0.080208 0.231209 0.789153 0.048 Uiso 1 1 calc R U . . .
C16 C 0.2404(3) 0.25469(14) 0.7025(3) 0.0396(6) Uani 1 1 d . . . . .
H16 H 0.286330 0.216914 0.750291 0.048 Uiso 1 1 calc R U . . .
C17 C 0.3002(2) 0.30038(13) 0.6096(2) 0.0306(5) Uani 1 1 d . . . . .
C18 C 0.4292(2) 0.29212(13) 0.5809(2) 0.0340(5) Uani 1 1 d . . . . .
C19 C 0.5008(3) 0.23391(17) 0.6402(3) 0.0507(7) Uani 1 1 d . . . . .
H19 H 0.462676 0.199194 0.698394 0.061 Uiso 1 1 calc R U . . .
C20 C 0.6231(3) 0.22587(19) 0.6167(4) 0.0587(9) Uani 1 1 d . . . . .
H20 H 0.668606 0.185796 0.657846 0.070 Uiso 1 1 calc R U . . .
C21 C 0.6807(3) 0.27564(19) 0.5336(3) 0.0556(8) Uani 1 1 d . . . . .
H21 H 0.766136 0.270204 0.518054 0.067 Uiso 1 1 calc R U . . .
C22 C 0.6146(3) 0.33328(17) 0.4730(3) 0.0445(6) Uani 1 1 d . . . . .
H22 H 0.655757 0.367442 0.416335 0.053 Uiso 1 1 calc R U . . .
C23 C 0.4878(2) 0.34305(13) 0.4925(2) 0.0301(5) Uani 1 1 d . . . . .
C24 C 0.4150(2) 0.40273(12) 0.4299(2) 0.0260(5) Uani 1 1 d . . . . .
C25A C 0.4558(2) 0.46430(13) 0.3375(2) 0.0273(5) Uani 0.855(3) 1 d . . P A 1
C26A C 0.5731(2) 0.47999(15) 0.2912(3) 0.0374(6) Uani 0.855(3) 1 d . . P A 1
H26A H 0.642128 0.449881 0.318459 0.045 Uiso 0.855(3) 1 calc R U P A 1
C27A C 0.5866(2) 0.54024(16) 0.2051(3) 0.0401(6) Uani 0.855(3) 1 d . . P A 1
C28A C 0.4929(3) 0.58691(16) 0.1628(3) 0.0406(6) Uani 0.855(3) 1 d . . P A 1
H28A H 0.506863 0.627546 0.103059 0.049 Uiso 0.855(3) 1 calc R U P A 1
C29A C 0.3771(2) 0.57293(15) 0.2100(2) 0.0355(6) Uani 0.855(3) 1 d . . P A 1
H29A H 0.309469 0.604444 0.184128 0.043 Uiso 0.855(3) 1 calc R U P A 1
C30A C 0.3604(2) 0.51261(13) 0.2954(2) 0.0293(5) Uani 0.855(3) 1 d . . P A 1
F31A F 0.69895(18) 0.55477(12) 0.1614(2) 0.0568(6) Uani 0.855(3) 1 d . . P A 1
C25B C 0.4558(2) 0.46430(13) 0.3375(2) 0.0273(5) Uani 0.145(3) 1 d . . P A 2
C26B C 0.5731(2) 0.47999(15) 0.2912(3) 0.0374(6) Uani 0.145(3) 1 d . . P A 2
H26B H 0.642128 0.449881 0.318459 0.045 Uiso 0.145(3) 1 calc R U P A 2
C27B C 0.5866(2) 0.54024(16) 0.2051(3) 0.0401(6) Uani 0.145(3) 1 d . . P A 2
H27B H 0.666512 0.549862 0.173107 0.048 Uiso 0.145(3) 1 calc R U P A 2
C28B C 0.4929(3) 0.58691(16) 0.1628(3) 0.0406(6) Uani 0.145(3) 1 d . . P A 2
C29B C 0.3771(2) 0.57293(15) 0.2100(2) 0.0355(6) Uani 0.145(3) 1 d . . P A 2
H29B H 0.309469 0.604444 0.184128 0.043 Uiso 0.145(3) 1 calc R U P A 2
C30B C 0.3604(2) 0.51261(13) 0.2954(2) 0.0293(5) Uani 0.145(3) 1 d . . P A 2
F31B F 0.5347(10) 0.6342(7) 0.0773(13) 0.0568(6) Uani 0.145(3) 1 d . . P A 2

loop_
_atom_site_aniso_label
_atom_site_aniso_U_11
_atom_site_aniso_U_22
_atom_site_aniso_U_33
_atom_site_aniso_U_23
_atom_site_aniso_U_13
_atom_site_aniso_U_12
P1 0.0249(3) 0.0280(3) 0.0230(3) 0.0012(2) -0.0008(2) -0.0010(2)
O1 0.0311(9) 0.0318(8) 0.0336(9) -0.0037(7) 0.0021(7) 0.0014(7)
C2 0.0273(11) 0.0281(11) 0.0248(11) 0.0040(9) -0.0025(9) -0.0005(9)
C3 0.0279(12) 0.0422(13) 0.0242(11) 0.0008(10) 0.0001(9) -0.0054(10)
C4 0.0373(13) 0.0471(14) 0.0227(11) -0.0014(10) 0.0018(10) -0.0090(11)
C5 0.0342(13) 0.0394(13) 0.0295(12) 0.0043(10) -0.0095(10) -0.0089(10)
C6 0.0259(12) 0.0437(14) 0.0415(14) 0.0000(11) -0.0001(10) -0.0040(10)
C7 0.0292(12) 0.0373(13) 0.0326(12) 0.0004(10) 0.0009(10) 0.0015(10)
F8 0.0395(9) 0.0724(11) 0.0401(9) -0.0089(8) -0.0111(7) -0.0168(8)
C11 0.0285(11) 0.0251(10) 0.0205(10) -0.0025(8) -0.0033(9) 0.0000(9)
C12 0.0337(12) 0.0271(10) 0.0182(10) -0.0042(8) -0.0005(9) -0.0039(9)
C13 0.0347(12) 0.0291(11) 0.0249(11) -0.0019(9) -0.0012(9) -0.0015(10)
C14 0.0361(13) 0.0397(13) 0.0302(13) -0.0029(10) 0.0085(10) -0.0075(11)
C15 0.0519(16) 0.0359(13) 0.0334(13) 0.0076(11) 0.0090(12) -0.0067(12)
C16 0.0519(16) 0.0329(13) 0.0341(13) 0.0079(10) 0.0014(12) -0.0003(11)
C17 0.0376(13) 0.0288(11) 0.0250(11) -0.0023(9) -0.0010(10) 0.0005(10)
C18 0.0402(14) 0.0336(12) 0.0276(12) -0.0012(10) -0.0037(10) 0.0044(10)
C19 0.0538(18) 0.0459(16) 0.0524(17) 0.0111(13) 0.0014(14) 0.0140(14)
C20 0.0524(19) 0.0600(19) 0.063(2) 0.0123(16) -0.0031(16) 0.0266(16)
C21 0.0368(16) 0.069(2) 0.061(2) 0.0035(16) -0.0025(14) 0.0202(15)
C22 0.0358(14) 0.0533(16) 0.0442(16) 0.0045(13) -0.0001(12) 0.0052(12)
C23 0.0292(12) 0.0348(12) 0.0258(11) -0.0075(9) -0.0035(9) 0.0035(9)
C24 0.0287(11) 0.0305(11) 0.0188(10) -0.0060(8) 0.0003(8) -0.0003(9)
C25A 0.0289(12) 0.0329(12) 0.0203(10) -0.0079(9) 0.0026(9) -0.0046(9)
C26A 0.0331(13) 0.0437(14) 0.0360(13) -0.0041(11) 0.0092(10) 0.0016(11)
C27A 0.0384(14) 0.0509(15) 0.0324(13) -0.0039(11) 0.0154(11) -0.0097(12)
C28A 0.0489(16) 0.0448(15) 0.0286(13) 0.0036(11) 0.0063(11) -0.0128(12)
C29A 0.0343(13) 0.0418(13) 0.0301(12) 0.0045(10) -0.0013(10) -0.0066(11)
C30A 0.0290(12) 0.0355(12) 0.0231(11) -0.0015(9) -0.0024(9) -0.0058(10)
F31A 0.0391(11) 0.0681(13) 0.0656(13) 0.0119(10) 0.0288(9) -0.0031(9)
C25B 0.0289(12) 0.0329(12) 0.0203(10) -0.0079(9) 0.0026(9) -0.0046(9)
C26B 0.0331(13) 0.0437(14) 0.0360(13) -0.0041(11) 0.0092(10) 0.0016(11)
C27B 0.0384(14) 0.0509(15) 0.0324(13) -0.0039(11) 0.0154(11) -0.0097(12)
C28B 0.0489(16) 0.0448(15) 0.0286(13) 0.0036(11) 0.0063(11) -0.0128(12)
C29B 0.0343(13) 0.0418(13) 0.0301(12) 0.0045(10) -0.0013(10) -0.0066(11)
C30B 0.0290(12) 0.0355(12) 0.0231(11) -0.0015(9) -0.0024(9) -0.0058(10)
F31B 0.0391(11) 0.0681(13) 0.0656(13) 0.0119(10) 0.0288(9) -0.0031(9)

loop_
_atom_type_symbol
_atom_type_description
_atom_type_scat_dispersion_real
_atom_type_scat_dispersion_imag
_atom_type_scat_source
C C 0.0033 0.0016 'International Tables Vol C Tables 4.2.6.8 and 6.1.1.4'
H H 0.0000 0.0000 'International Tables Vol C Tables 4.2.6.8 and 6.1.1.4'
F F 0.0171 0.0103 'International Tables Vol C Tables 4.2.6.8 and 6.1.1.4'
O O 0.0106 0.0060 'International Tables Vol C Tables 4.2.6.8 and 6.1.1.4'
P P 0.1023 0.0942 'International Tables Vol C Tables 4.2.6.8 and 6.1.1.4'

loop_
_geom_angle_atom_site_label_1
_geom_angle_atom_site_label_2
_geom_angle_atom_site_label_3
_geom_angle
_geom_angle_site_symmetry_1
_geom_angle_site_symmetry_3
_geom_angle_publ_flag
O1 P1 C30B 118.58(10) . . ?
O1 P1 C30A 118.58(10) . . ?
O1 P1 C11 116.01(10) . . ?
C30B P1 C11 91.39(11) . . ?
C30A P1 C11 91.39(11) . . ?
O1 P1 C2 113.34(10) . . ?
C30B P1 C2 107.15(11) . . ?
C30A P1 C2 107.15(11) . . ?
C11 P1 C2 108.01(10) . . ?
C3 C2 C7 119.4(2) . . ?
C3 C2 P1 121.05(18) . . ?
C7 C2 P1 119.53(18) . . ?
C4 C3 C2 120.8(2) . . ?
C4 C3 H3 119.6 . . ?
C2 C3 H3 119.6 . . ?
C5 C4 C3 117.8(2) . . ?
C5 C4 H4 121.1 . . ?
C3 C4 H4 121.1 . . ?
F8 C5 C4 118.1(2) . . ?
F8 C5 C6 118.4(2) . . ?
C4 C5 C6 123.4(2) . . ?
C5 C6 C7 118.6(2) . . ?
C5 C6 H6 120.7 . . ?
C7 C6 H6 120.7 . . ?
C6 C7 C2 119.9(2) . . ?
C6 C7 H7 120.0 . . ?
C2 C7 H7 120.0 . . ?
C24 C11 C12 122.7(2) . . ?
C24 C11 P1 112.53(16) . . ?
C12 C11 P1 124.57(17) . . ?
C17 C12 C13 120.0(2) . . ?
C17 C12 C11 119.1(2) . . ?
C13 C12 C11 120.9(2) . . ?
C14 C13 C12 120.3(2) . . ?
C14 C13 H13 119.8 . . ?
C12 C13 H13 119.8 . . ?
C13 C14 C15 119.6(2) . . ?
C13 C14 H14 120.2 . . ?
C15 C14 H14 120.2 . . ?
C16 C15 C14 120.5(2) . . ?
C16 C15 H15 119.8 . . ?
C14 C15 H15 119.8 . . ?
C15 C16 C17 121.7(2) . . ?
C15 C16 H16 119.2 . . ?
C17 C16 H16 119.2 . . ?
C16 C17 C12 117.9(2) . . ?
C16 C17 C18 123.0(2) . . ?
C12 C17 C18 119.0(2) . . ?
C19 C18 C23 118.1(2) . . ?
C19 C18 C17 121.0(2) . . ?
C23 C18 C17 120.9(2) . . ?
C20 C19 C18 122.0(3) . . ?
C20 C19 H19 119.0 . . ?
C18 C19 H19 119.0 . . ?
C19 C20 C21 120.2(3) . . ?
C19 C20 H20 119.9 . . ?
C21 C20 H20 119.9 . . ?
C22 C21 C20 120.0(3) . . ?
C22 C21 H21 120.0 . . ?
C20 C21 H21 120.0 . . ?
C21 C22 C23 121.8(3) . . ?
C21 C22 H22 119.1 . . ?
C23 C22 H22 119.1 . . ?
C22 C23 C18 117.9(2) . . ?
C22 C23 C24 123.4(2) . . ?
C18 C23 C24 118.7(2) . . ?
C11 C24 C23 119.4(2) . . ?
C11 C24 C25B 111.80(19) . . ?
C23 C24 C25B 128.8(2) . . ?
C11 C24 C25A 111.80(19) . . ?
C23 C24 C25A 128.8(2) . . ?
C30A C25A C26A 116.9(2) . . ?
C30A C25A C24 113.4(2) . . ?
C26A C25A C24 129.6(2) . . ?
C27A C26A C25A 118.5(2) . . ?
C27A C26A H26A 120.7 . . ?
C25A C26A H26A 120.7 . . ?
F31A C27A C28A 117.4(2) . . ?
F31A C27A C26A 118.1(3) . . ?
C28A C27A C26A 124.5(2) . . ?
C27A C28A C29A 117.6(2) . . ?
C27A C28A H28A 121.2 . . ?
C29A C28A H28A 121.2 . . ?
C28A C29A C30A 119.3(2) . . ?
C28A C29A H29A 120.3 . . ?
C30A C29A H29A 120.3 . . ?
C29A C30A C25A 123.2(2) . . ?
C29A C30A P1 126.0(2) . . ?
C25A C30A P1 110.79(17) . . ?
C30B C25B C26B 116.9(2) . . ?
C30B C25B C24 113.4(2) . . ?
C26B C25B C24 129.6(2) . . ?
C27B C26B C25B 118.5(2) . . ?
C27B C26B H26B 120.7 . . ?
C25B C26B H26B 120.7 . . ?
C28B C27B C26B 124.5(2) . . ?
C28B C27B H27B 117.8 . . ?
C26B C27B H27B 117.8 . . ?
F31B C28B C27B 108.7(6) . . ?
F31B C28B C29B 133.6(6) . . ?
C27B C28B C29B 117.6(2) . . ?
C28B C29B C30B 119.3(2) . . ?
C28B C29B H29B 120.3 . . ?
C30B C29B H29B 120.3 . . ?
C29B C30B C25B 123.2(2) . . ?
C29B C30B P1 126.0(2) . . ?
C25B C30B P1 110.79(17) . . ?

loop_
_geom_bond_atom_site_label_1
_geom_bond_atom_site_label_2
_geom_bond_distance
_geom_bond_site_symmetry_2
_geom_bond_publ_flag
P1 O1 1.4781(17) . ?
P1 C30B 1.791(2) . ?
P1 C30A 1.791(2) . ?
P1 C11 1.800(2) . ?
P1 C2 1.800(2) . ?
C2 C3 1.387(3) . ?
C2 C7 1.393(3) . ?
C3 C4 1.383(3) . ?
C3 H3 0.9500 . ?
C4 C5 1.364(4) . ?
C4 H4 0.9500 . ?
C5 F8 1.356(3) . ?
C5 C6 1.366(4) . ?
C6 C7 1.381(3) . ?
C6 H6 0.9500 . ?
C7 H7 0.9500 . ?
C11 C24 1.371(3) . ?
C11 C12 1.437(3) . ?
C12 C17 1.405(3) . ?
C12 C13 1.410(3) . ?
C13 C14 1.378(3) . ?
C13 H13 0.9500 . ?
C14 C15 1.397(4) . ?
C14 H14 0.9500 . ?
C15 C16 1.363(4) . ?
C15 H15 0.9500 . ?
C16 C17 1.404(3) . ?
C16 H16 0.9500 . ?
C17 C18 1.445(4) . ?
C18 C19 1.409(4) . ?
C18 C23 1.426(4) . ?
C19 C20 1.363(4) . ?
C19 H19 0.9500 . ?
C20 C21 1.376(5) . ?
C20 H20 0.9500 . ?
C21 C22 1.375(4) . ?
C21 H21 0.9500 . ?
C22 C23 1.407(4) . ?
C22 H22 0.9500 . ?
C23 C24 1.448(3) . ?
C24 C25B 1.505(3) . ?
C24 C25A 1.505(3) . ?
C25A C30A 1.396(3) . ?
C25A C26A 1.398(3) . ?
C26A C27A 1.381(4) . ?
C26A H26A 0.9500 . ?
C27A F31A 1.334(3) . ?
C27A C28A 1.365(4) . ?
C28A C29A 1.380(4) . ?
C28A H28A 0.9500 . ?
C29A C30A 1.382(3) . ?
C29A H29A 0.9500 . ?
C25B C30B 1.396(3) . ?
C25B C26B 1.398(3) . ?
C26B C27B 1.381(4) . ?
C26B H26B 0.9500 . ?
C27B C28B 1.365(4) . ?
C27B H27B 0.9500 . ?
C28B F31B 1.288(11) . ?
C28B C29B 1.380(4) . ?
C29B C30B 1.382(3) . ?
C29B H29B 0.9500 . ?

loop_
_geom_torsion_atom_site_label_1
_geom_torsion_atom_site_label_2
_geom_torsion_atom_site_label_3
_geom_torsion_atom_site_label_4
_geom_torsion
_geom_torsion_site_symmetry_1
_geom_torsion_site_symmetry_2
_geom_torsion_site_symmetry_3
_geom_torsion_site_symmetry_4
_geom_torsion_publ_flag
O1 P1 C2 C3 155.42(18) . . . . ?
C30B P1 C2 C3 22.7(2) . . . . ?
C30A P1 C2 C3 22.7(2) . . . . ?
C11 P1 C2 C3 -74.6(2) . . . . ?
O1 P1 C2 C7 -26.1(2) . . . . ?
C30B P1 C2 C7 -158.84(19) . . . . ?
C30A P1 C2 C7 -158.84(19) . . . . ?
C11 P1 C2 C7 103.9(2) . . . . ?
C7 C2 C3 C4 -1.1(4) . . . . ?
P1 C2 C3 C4 177.36(19) . . . . ?
C2 C3 C4 C5 -0.4(4) . . . . ?
C3 C4 C5 F8 -178.7(2) . . . . ?
C3 C4 C5 C6 1.7(4) . . . . ?
F8 C5 C6 C7 179.0(2) . . . . ?
C4 C5 C6 C7 -1.4(4) . . . . ?
C5 C6 C7 C2 -0.2(4) . . . . ?
C3 C2 C7 C6 1.4(4) . . . . ?
P1 C2 C7 C6 -177.07(19) . . . . ?
O1 P1 C11 C24 -121.18(16) . . . . ?
C30B P1 C11 C24 1.80(17) . . . . ?
C30A P1 C11 C24 1.80(17) . . . . ?
C2 P1 C11 C24 110.34(17) . . . . ?
O1 P1 C11 C12 54.5(2) . . . . ?
C30B P1 C11 C12 177.45(19) . . . . ?
C30A P1 C11 C12 177.45(19) . . . . ?
C2 P1 C11 C12 -74.0(2) . . . . ?
C24 C11 C12 C17 -0.5(3) . . . . ?
P1 C11 C12 C17 -175.76(16) . . . . ?
C24 C11 C12 C13 178.0(2) . . . . ?
P1 C11 C12 C13 2.8(3) . . . . ?
C17 C12 C13 C14 0.9(3) . . . . ?
C11 C12 C13 C14 -177.7(2) . . . . ?
C12 C13 C14 C15 0.5(3) . . . . ?
C13 C14 C15 C16 -0.8(4) . . . . ?
C14 C15 C16 C17 -0.3(4) . . . . ?
C15 C16 C17 C12 1.7(4) . . . . ?
C15 C16 C17 C18 -179.1(2) . . . . ?
C13 C12 C17 C16 -2.0(3) . . . . ?
C11 C12 C17 C16 176.6(2) . . . . ?
C13 C12 C17 C18 178.8(2) . . . . ?
C11 C12 C17 C18 -2.7(3) . . . . ?
C16 C17 C18 C19 3.7(4) . . . . ?
C12 C17 C18 C19 -177.1(2) . . . . ?
C16 C17 C18 C23 -175.8(2) . . . . ?
C12 C17 C18 C23 3.4(3) . . . . ?
C23 C18 C19 C20 0.8(4) . . . . ?
C17 C18 C19 C20 -178.7(3) . . . . ?
C18 C19 C20 C21 0.4(5) . . . . ?
C19 C20 C21 C22 -0.6(5) . . . . ?
C20 C21 C22 C23 -0.4(5) . . . . ?
C21 C22 C23 C18 1.6(4) . . . . ?
C21 C22 C23 C24 -179.7(3) . . . . ?
C19 C18 C23 C22 -1.7(3) . . . . ?
C17 C18 C23 C22 177.8(2) . . . . ?
C19 C18 C23 C24 179.5(2) . . . . ?
C17 C18 C23 C24 -1.0(3) . . . . ?
C12 C11 C24 C23 3.0(3) . . . . ?
P1 C11 C24 C23 178.72(16) . . . . ?
C12 C11 C24 C25B -177.09(19) . . . . ?
P1 C11 C24 C25B -1.3(2) . . . . ?
C12 C11 C24 C25A -177.09(19) . . . . ?
P1 C11 C24 C25A -1.3(2) . . . . ?
C22 C23 C24 C11 179.1(2) . . . . ?
C18 C23 C24 C11 -2.2(3) . . . . ?
C22 C23 C24 C25B -0.8(4) . . . . ?
C18 C23 C24 C25B 177.9(2) . . . . ?
C22 C23 C24 C25A -0.8(4) . . . . ?
C18 C23 C24 C25A 177.9(2) . . . . ?
C11 C24 C25A C30A 0.0(3) . . . . ?
C23 C24 C25A C30A 179.9(2) . . . . ?
C11 C24 C25A C26A 178.8(2) . . . . ?
C23 C24 C25A C26A -1.3(4) . . . . ?
C30A C25A C26A C27A -1.7(3) . . . . ?
C24 C25A C26A C27A 179.6(2) . . . . ?
C25A C26A C27A F31A -179.9(2) . . . . ?
C25A C26A C27A C28A 1.0(4) . . . . ?
F31A C27A C28A C29A -178.7(2) . . . . ?
C26A C27A C28A C29A 0.3(4) . . . . ?
C27A C28A C29A C30A -0.9(4) . . . . ?
C28A C29A C30A C25A 0.2(4) . . . . ?
C28A C29A C30A P1 178.73(19) . . . . ?
C26A C25A C30A C29A 1.1(3) . . . . ?
C24 C25A C30A C29A -179.9(2) . . . . ?
C26A C25A C30A P1 -177.62(17) . . . . ?
C24 C25A C30A P1 1.3(2) . . . . ?
O1 P1 C30A C29A -59.6(2) . . . . ?
C11 P1 C30A C29A 179.5(2) . . . . ?
C2 P1 C30A C29A 70.2(2) . . . . ?
O1 P1 C30A C25A 119.09(17) . . . . ?
C11 P1 C30A C25A -1.75(17) . . . . ?
C2 P1 C30A C25A -111.09(17) . . . . ?
C11 C24 C25B C30B 0.0(3) . . . . ?
C23 C24 C25B C30B 179.9(2) . . . . ?
C11 C24 C25B C26B 178.8(2) . . . . ?
C23 C24 C25B C26B -1.3(4) . . . . ?
C30B C25B C26B C27B -1.7(3) . . . . ?
C24 C25B C26B C27B 179.6(2) . . . . ?
C25B C26B C27B C28B 1.0(4) . . . . ?
C26B C27B C28B F31B -176.2(7) . . . . ?
C26B C27B C28B C29B 0.3(4) . . . . ?
F31B C28B C29B C30B 174.5(9) . . . . ?
C27B C28B C29B C30B -0.9(4) . . . . ?
C28B C29B C30B C25B 0.2(4) . . . . ?
C28B C29B C30B P1 178.73(19) . . . . ?
C26B C25B C30B C29B 1.1(3) . . . . ?
C24 C25B C30B C29B -179.9(2) . . . . ?
C26B C25B C30B P1 -177.62(17) . . . . ?
C24 C25B C30B P1 1.3(2) . . . . ?
O1 P1 C30B C29B -59.6(2) . . . . ?
C11 P1 C30B C29B 179.5(2) . . . . ?
C2 P1 C30B C29B 70.2(2) . . . . ?
O1 P1 C30B C25B 119.09(17) . . . . ?
C11 P1 C30B C25B -1.75(17) . . . . ?
C2 P1 C30B C25B -111.09(17) . . . . ?
